data_1562837
loop_
_publ_author_name
'Bhide, Malavika'
'Mears, Kristian Luke'
'Carmalt, Claire J.'
'Knapp, Caroline E.'

_publ_section_title
;
 Synthesis, solution dynamics and chemical vapour deposition of
 heteroleptic zinc complexes via ethyl and amide zinc thioureides
;
_journal_name_full 'Chemical Science'
_journal_paper_doi 10.1039/D1SC01846A
_journal_year 2021
_chemical_formula_moiety 'C11 H16 N2 S Zn'
_chemical_formula_sum 'C11 H16 N2 S Zn'
_chemical_formula_weight 273.69
_chemical_name_systematic xstr1205
_space_group_crystal_system monoclinic
_space_group_IT_number 14
_space_group_name_Hall '-P 2yn'
_space_group_name_H-M_alt 'P 1 21/n 1'
_atom_sites_solution_hydrogens geom
_atom_sites_solution_primary dual
_audit_creation_date 2021-02-16
_audit_creation_method
;
Olex2 1.3
(compiled 2019.09.11 svn.r3662 for OlexSys, GUI svn.r5938)
;
_audit_update_record
;
2021-03-19 deposited with the CCDC.	2021-05-24 downloaded from the CCDC.
;
_cell_angle_alpha 90
_cell_angle_beta 105.349(3)
_cell_angle_gamma 90
_cell_formula_units_Z 4
_cell_length_a 8.5467(2)
_cell_length_b 9.6250(2)
_cell_length_c 15.3938(4)
_cell_measurement_reflns_used 11012
_cell_measurement_temperature 150.00(10)
_cell_measurement_theta_max 72.5030
_cell_measurement_theta_min 4.5530
_cell_volume 1221.16(5)
_computing_cell_refinement 'CrysAlisPro 1.171.40.53 (Rigaku OD, 2019)'
_computing_data_collection 'CrysAlisPro 1.171.40.53 (Rigaku OD, 2019)'
_computing_data_reduction 'CrysAlisPro 1.171.40.53 (Rigaku OD, 2019)'
_computing_molecular_graphics 'Olex2 1.3 (Dolomanov et al., 2009)'
_computing_publication_material 'Olex2 1.3 (Dolomanov et al., 2009)'
_computing_structure_refinement 'ShelXL 2014/7 (Sheldrick, 2015)'
_computing_structure_solution 'SHELXT 2014/5 (Sheldrick, 2014)'
_diffrn_ambient_environment N~2~
_diffrn_ambient_temperature 150.00(10)
_diffrn_detector 'CCD plate'
_diffrn_detector_area_resol_mean 5.2031
_diffrn_detector_type Atlas
_diffrn_measured_fraction_theta_full 0.997
_diffrn_measured_fraction_theta_max 0.991
_diffrn_measurement_details
;
List of Runs (angles in degrees, time in seconds):

  # Type    Start    End  Width  t~exp~   \w     \q     \k     \f   Frames
#--------------------------------------------------------------------------
  1  \w   -112.00 -24.00   1.00    1.00    --  -42.62 -38.00 120.00   88
  2  \w   -113.00 -15.00   1.00    1.00    --  -42.62 -57.00   0.00   98
  3  \w    -71.00  37.00   1.00    1.00    --  -42.62  19.00-180.00  108
  4  \w    -68.00 -14.00   1.00    1.00    --  -42.62 -57.00 -90.00   54
  5  \w   -107.00 -27.00   1.00    1.00    --  -42.62 -57.00-150.00   80
  6  \w    -94.00 -19.00   1.00    1.00    --  -42.62 -57.00  90.00   75
  7  \w    -66.00  31.00   1.00    1.00    --  -42.62  57.00 -90.00   97
  8  \w     13.00  41.00   1.00    1.00    --   42.62  72.00 135.07   28
  9  \w     10.00  35.00   1.00    1.00    --   42.62  75.00  46.97   25
 10  \w      9.00  34.00   1.00    1.00    --   42.62  82.00-111.07   25
 11  \w      7.00  84.00   1.00    1.00    --   42.62 -99.00   0.00   77
 12  \w     47.00  75.00   1.00    1.00    --   42.62-125.00-180.00   28
 13  \w      9.00  35.00   1.00    1.00    --   42.62  82.00-166.88   26
 14  \w     92.00 117.00   1.00    1.00    --   42.62  72.00 135.07   25
 15  \w      9.00  34.00   1.00    1.00    --   42.62  82.00 -59.05   25
 16  \w     74.00 101.00   1.00    1.00    --  104.49  67.00-124.68   27
 17  \w     73.00  99.00   1.00    1.00    --  104.49  71.00 168.63   26
 18  \w     74.00 176.00   1.00    1.00    --  104.49  67.00-161.34  102
 19  \w    136.00 177.00   1.00    1.00    --  104.49  69.00-149.71   41
 20  \w     75.00 102.00   1.00    1.00    --  104.49  61.00 -60.00   27
 21  \w     75.00 100.00   1.00    1.00    --  104.49  69.00-149.71   25
 22  \w     73.00 106.00   1.00    1.00    --  104.49 -94.00 -90.00   33
 23  \w     80.00 105.00   1.00    1.00    --  104.49  45.00 150.00   25
 24  \w    110.00 171.00   1.00    1.00    --  104.49  70.00  98.19   61
 25  \w     22.00 104.00   1.00    1.00    --  104.49 -94.00-180.00   82
 26  \w     30.00 106.00   1.00    1.00    --  104.49 -94.00 120.00   76
 27  \w     31.00 101.00   1.00    1.00    --  104.49-125.00  30.00   70
 28  \w     76.00 104.00   1.00    1.00    --  104.49  61.00   0.00   28
 29  \w     75.00 140.00   1.00    1.00    --  104.49  61.00 -30.00   65
 30  \w     84.00 175.00   1.00    1.00    --  104.49  45.00  30.00   91
 31  \w     74.00 102.00   1.00    1.00    --  104.49  70.00  98.19   28
 32  \w     47.00 108.00   1.00    1.00    --  104.49-103.00  50.21   61
 33  \w     78.00 112.00   1.00    1.00    --  104.49  59.00-104.00   34
 34  \w     75.00 156.00   1.00    1.00    --  104.49  70.00  67.51   81
 35  \w     75.00 164.00   1.00    1.00    --  104.49  65.00 -20.07   89
 36  \w     35.00 134.00   1.00    1.00    --  104.49 -61.00-180.00   99
 37  \w     80.00 128.00   1.00    1.00    --  104.49  45.00 -30.00   48
 38  \w     75.00 102.00   1.00    1.00    --  104.49  61.00  60.00   27
 39  \w     75.00 102.00   1.00    1.00    --  104.49  61.00 120.00   27
 40  \w    144.00 169.00   1.00    1.00    --  104.49  68.00  35.57   25
 41  \w     79.00 106.00   1.00    1.00    --  104.49  45.00 120.00   27
 42  \w     75.00 177.00   1.00    1.00    --  104.49  61.00 -90.00  102
 43  \w     76.00 102.00   1.00    1.00    --  104.49  61.00  30.00   26
 44  \w     75.00 114.00   1.00    1.00    --  104.49  61.00 150.00   39
 45  \w     74.00 101.00   1.00    1.00    --  104.49  68.00  35.57   27
 46  \w     74.00 176.00   1.00    1.00    --  104.49  70.00 154.57  102
;
_diffrn_measurement_device 'four-circle diffractometer'
_diffrn_measurement_device_type 'SuperNova, Dual, Cu at home/near, Atlas'
_diffrn_measurement_method '\w scans'
_diffrn_orient_matrix_type 'CrysAlisPro convention (1999,Acta A55,543-557)'
_diffrn_orient_matrix_UB_11 -0.0139160000
_diffrn_orient_matrix_UB_12 0.1069507000
_diffrn_orient_matrix_UB_13 0.0720741000
_diffrn_orient_matrix_UB_21 -0.1585051000
_diffrn_orient_matrix_UB_22 -0.0693125000
_diffrn_orient_matrix_UB_23 0.0072589000
_diffrn_orient_matrix_UB_31 0.0978761000
_diffrn_orient_matrix_UB_32 -0.0968802000
_diffrn_orient_matrix_UB_33 0.0743541000
_diffrn_radiation_monochromator mirror
_diffrn_radiation_probe x-ray
_diffrn_radiation_type 'Cu K\a'
_diffrn_radiation_wavelength 1.54184
_diffrn_reflns_av_R_equivalents 0.0352
_diffrn_reflns_av_unetI/netI 0.0145
_diffrn_reflns_Laue_measured_fraction_full 0.997
_diffrn_reflns_Laue_measured_fraction_max 0.991
_diffrn_reflns_limit_h_max 10
_diffrn_reflns_limit_h_min -10
_diffrn_reflns_limit_k_max 11
_diffrn_reflns_limit_k_min -11
_diffrn_reflns_limit_l_max 19
_diffrn_reflns_limit_l_min -19
_diffrn_reflns_number 17213
_diffrn_reflns_point_group_measured_fraction_full 0.997
_diffrn_reflns_point_group_measured_fraction_max 0.991
_diffrn_reflns_theta_full 67.684
_diffrn_reflns_theta_max 72.578
_diffrn_reflns_theta_min 5.406
_diffrn_source 'micro-focus sealed X-ray tube'
_diffrn_source_type 'SuperNova (Cu) X-ray Source'
_exptl_absorpt_coefficient_mu 4.129
_exptl_absorpt_correction_T_max 1.00000
_exptl_absorpt_correction_T_min 0.56499
_exptl_absorpt_correction_type multi-scan
_exptl_absorpt_process_details
;
CrysAlisPro 1.171.40.53 (Rigaku Oxford Diffraction, 2019)
Empirical absorption correction using spherical harmonics,
 implemented in SCALE3 ABSPACK scaling algorithm.
;
_exptl_crystal_colour 'clear light colourless'
_exptl_crystal_colour_lustre clear
_exptl_crystal_colour_modifier light
_exptl_crystal_colour_primary colourless
_exptl_crystal_density_diffrn 1.489
_exptl_crystal_description block
_exptl_crystal_F_000 568
_exptl_crystal_preparation 'ZnEt2 + HL1*'
_exptl_crystal_recrystallization_method 'Crystallised from a deuterated benzene solution'
_exptl_crystal_size_max 0.2
_exptl_crystal_size_mid 0.1
_exptl_crystal_size_min 0.1
_refine_diff_density_max 0.376
_refine_diff_density_min -0.356
_refine_diff_density_rms 0.058
_refine_ls_extinction_method none
_refine_ls_goodness_of_fit_ref 1.075
_refine_ls_hydrogen_treatment constr
_refine_ls_matrix_type full
_refine_ls_number_parameters 139
_refine_ls_number_reflns 2403
_refine_ls_number_restraints 0
_refine_ls_restrained_S_all 1.075
_refine_ls_R_factor_all 0.0264
_refine_ls_R_factor_gt 0.0258
_refine_ls_shift/su_max 0.001
_refine_ls_shift/su_mean 0.000
_refine_ls_structure_factor_coef Fsqd
_refine_ls_weighting_details 'w=1/[\s^2^(Fo^2^)+(0.0400P)^2^+0.6492P] where P=(Fo^2^+2Fc^2^)/3'
_refine_ls_weighting_scheme calc
_refine_ls_wR_factor_gt 0.0687
_refine_ls_wR_factor_ref 0.0693
_reflns_Friedel_coverage 0.000
_reflns_number_gt 2326
_reflns_number_total 2403
_reflns_threshold_expression 'I > 2\s(I)'
_cod_data_source_file d1sc01846a2.cif
_cod_data_source_block xstr1205
_cod_database_code 1562837
_shelx_shelxl_version_number 2014/7
_chemical_oxdiff_formula 'C44 H64 N8 S4 Zn4 '
_shelx_space_group_comment
;
The symmetry employed for this shelxl refinement is uniquely defined
by the following loop, which should always be used as a source of
symmetry information in preference to the above space-group names.
They are only intended as comments.
;
_shelx_estimated_absorpt_t_max 0.683
_shelx_estimated_absorpt_t_min 0.492
_reflns_odcompleteness_completeness 99.70
_reflns_odcompleteness_iscentric 1
_reflns_odcompleteness_theta 66.49
_olex2_refinement_description
;
1. Fixed Uiso
 At 1.2 times of:
  All C(H) groups, All C(H,H) groups
 At 1.5 times of:
  All C(H,H,H) groups
2.a Secondary CH2 refined with riding coordinates:
 C1(H1A,H1B)
2.b Aromatic/amide H refined with riding coordinates:
 C11(H11), C7(H7), C10(H10), C8(H8), C9(H9)
2.c Idealised Me refined as rotating group:
 C5(H5A,H5B,H5C), C4(H4A,H4B,H4C), C2(H2A,H2B,H2C)
;
_olex2_date_sample_data_collection 2020-06-23
_olex2_exptl_crystal_mounting_method 'Nylon loop'
_olex2_submission_original_sample_id xstr1205
_olex2_submission_special_instructions 'No special instructions were received'
_oxdiff_exptl_absorpt_empirical_details
;
Empirical correction (ABSPACK) includes:
- Absorption correction using spherical harmonics
- Frame scaling
- Detector area scaling
;
_oxdiff_exptl_absorpt_empirical_full_max 2.084
_oxdiff_exptl_absorpt_empirical_full_min 0.704

loop_
_space_group_symop_operation_xyz
'x, y, z'
'-x+1/2, y+1/2, -z+1/2'
'-x, -y, -z'
'x-1/2, -y-1/2, z-1/2'

loop_
_atom_site_label
_atom_site_type_symbol
_atom_site_fract_x
_atom_site_fract_y
_atom_site_fract_z
_atom_site_U_iso_or_equiv
_atom_site_adp_type
_atom_site_occupancy
_atom_site_site_symmetry_order
_atom_site_calc_flag
_atom_site_refinement_flags_posn
_atom_site_refinement_flags_adp
_atom_site_refinement_flags_occupancy
_atom_site_disorder_assembly
_atom_site_disorder_group
Zn1 Zn 0.87814(3) 0.39243(2) 0.52985(2) 0.02275(10) Uani 1 1 d . . . . .
S1 S 0.86021(5) 0.50810(4) 0.38050(3) 0.02359(11) Uani 1 1 d . . . . .
N1 N 0.74487(16) 0.57044(14) 0.51553(9) 0.0208(3) Uani 1 1 d . . . . .
N2 N 0.65519(16) 0.71826(15) 0.38812(9) 0.0234(3) Uani 1 1 d . . . . .
C3 C 0.74254(19) 0.61282(16) 0.43344(11) 0.0203(3) Uani 1 1 d . . . . .
C6 C 0.70781(18) 0.65695(16) 0.58230(10) 0.0188(3) Uani 1 1 d . . . . .
C11 C 0.6118(2) 0.60525(16) 0.63510(11) 0.0231(3) Uani 1 1 d . . . . .
H11 H 0.5698 0.5158 0.6252 0.028 Uiso 1 1 calc R U . . .
C7 C 0.7734(2) 0.78939(17) 0.59976(11) 0.0262(3) Uani 1 1 d . . . . .
H7 H 0.8404 0.8241 0.5661 0.031 Uiso 1 1 calc R U . . .
C1 C 0.8664(2) 0.18823(18) 0.53733(11) 0.0260(4) Uani 1 1 d . . . . .
H1A H 0.9756 0.1519 0.5594 0.031 Uiso 1 1 calc R U . . .
H1B H 0.8072 0.1644 0.5810 0.031 Uiso 1 1 calc R U . . .
C10 C 0.5785(2) 0.68651(19) 0.70260(11) 0.0289(4) Uani 1 1 d . . . . .
H10 H 0.5137 0.6513 0.7374 0.035 Uiso 1 1 calc R U . . .
C5 C 0.5154(2) 0.77855(18) 0.41242(12) 0.0272(4) Uani 1 1 d . . . . .
H5A H 0.4798 0.7164 0.4521 0.041 Uiso 1 1 calc R U . . .
H5B H 0.4288 0.7928 0.3589 0.041 Uiso 1 1 calc R U . . .
H5C H 0.5457 0.8660 0.4421 0.041 Uiso 1 1 calc R U . . .
C8 C 0.7392(3) 0.86997(19) 0.66714(12) 0.0330(4) Uani 1 1 d . . . . .
H8 H 0.7827 0.9588 0.6779 0.040 Uiso 1 1 calc R U . . .
C9 C 0.6411(2) 0.8195(2) 0.71845(12) 0.0320(4) Uani 1 1 d . . . . .
H9 H 0.6174 0.8743 0.7631 0.038 Uiso 1 1 calc R U . . .
C4 C 0.6793(2) 0.7717(2) 0.30359(12) 0.0322(4) Uani 1 1 d . . . . .
H4A H 0.7813 0.7393 0.2965 0.048 Uiso 1 1 calc R U . . .
H4B H 0.6791 0.8714 0.3048 0.048 Uiso 1 1 calc R U . . .
H4C H 0.5931 0.7395 0.2541 0.048 Uiso 1 1 calc R U . . .
C2 C 0.7851(3) 0.11718(18) 0.44816(14) 0.0367(4) Uani 1 1 d . . . . .
H2A H 0.8353 0.1479 0.4026 0.055 Uiso 1 1 calc R U . . .
H2B H 0.6719 0.1406 0.4306 0.055 Uiso 1 1 calc R U . . .
H2C H 0.7970 0.0183 0.4552 0.055 Uiso 1 1 calc R U . . .

loop_
_atom_site_aniso_label
_atom_site_aniso_U_11
_atom_site_aniso_U_22
_atom_site_aniso_U_33
_atom_site_aniso_U_23
_atom_site_aniso_U_13
_atom_site_aniso_U_12
Zn1 0.02565(15) 0.01854(14) 0.02625(15) -0.00076(8) 0.01073(10) -0.00017(7)
S1 0.0255(2) 0.0267(2) 0.0203(2) -0.00540(14) 0.00906(15) -0.00152(15)
N1 0.0229(6) 0.0200(6) 0.0206(6) -0.0009(5) 0.0080(5) 0.0011(5)
N2 0.0231(7) 0.0266(7) 0.0203(6) 0.0020(5) 0.0053(5) -0.0001(5)
C3 0.0177(7) 0.0225(8) 0.0212(8) -0.0034(6) 0.0057(6) -0.0042(5)
C6 0.0193(7) 0.0191(7) 0.0175(7) 0.0001(6) 0.0038(6) 0.0034(6)
C11 0.0246(8) 0.0218(8) 0.0240(8) 0.0016(6) 0.0085(6) -0.0002(6)
C7 0.0317(9) 0.0247(8) 0.0220(8) 0.0000(6) 0.0066(7) -0.0046(7)
C1 0.0264(8) 0.0211(8) 0.0309(9) 0.0027(6) 0.0083(7) 0.0019(6)
C10 0.0298(8) 0.0362(9) 0.0233(8) 0.0030(7) 0.0117(7) 0.0068(7)
C5 0.0251(8) 0.0272(9) 0.0276(8) 0.0005(7) 0.0039(7) 0.0040(6)
C8 0.0467(11) 0.0226(8) 0.0264(9) -0.0033(7) 0.0036(8) -0.0022(8)
C9 0.0437(10) 0.0321(9) 0.0195(8) -0.0034(7) 0.0072(7) 0.0120(8)
C4 0.0351(9) 0.0375(10) 0.0235(8) 0.0069(7) 0.0067(7) -0.0003(8)
C2 0.0441(11) 0.0228(9) 0.0390(11) -0.0022(7) 0.0040(9) -0.0033(7)

loop_
_atom_type_symbol
_atom_type_description
_atom_type_scat_dispersion_real
_atom_type_scat_dispersion_imag
_atom_type_scat_source
C C 0.0181 0.0091 'International Tables Vol C Tables 4.2.6.8 and 6.1.1.4'
H H 0.0000 0.0000 'International Tables Vol C Tables 4.2.6.8 and 6.1.1.4'
N N 0.0311 0.0180 'International Tables Vol C Tables 4.2.6.8 and 6.1.1.4'
S S 0.3331 0.5567 'International Tables Vol C Tables 4.2.6.8 and 6.1.1.4'
Zn Zn -1.5491 0.6778 'International Tables Vol C Tables 4.2.6.8 and 6.1.1.4'

loop_
_geom_angle_atom_site_label_1
_geom_angle_atom_site_label_2
_geom_angle_atom_site_label_3
_geom_angle
_geom_angle_site_symmetry_1
_geom_angle_site_symmetry_3
_geom_angle_publ_flag
S1 Zn1 S1 99.474(14) 3_766 . ?
N1 Zn1 S1 68.46(4) . . ?
N1 Zn1 S1 97.53(4) . 3_766 ?
C1 Zn1 S1 113.78(5) . 3_766 ?
C1 Zn1 S1 120.08(5) . . ?
C1 Zn1 N1 143.97(6) . . ?
Zn1 S1 Zn1 80.523(14) 3_766 . ?
C3 S1 Zn1 74.70(5) . . ?
C3 S1 Zn1 93.58(5) . 3_766 ?
C3 N1 Zn1 103.25(10) . . ?
C3 N1 C6 124.05(14) . . ?
C6 N1 Zn1 129.75(10) . . ?
C3 N2 C5 123.16(14) . . ?
C3 N2 C4 122.59(14) . . ?
C5 N2 C4 113.85(14) . . ?
N1 C3 S1 113.45(12) . . ?
N1 C3 N2 126.56(15) . . ?
N2 C3 S1 119.87(12) . . ?
C11 C6 N1 119.44(14) . . ?
C7 C6 N1 121.42(14) . . ?
C7 C6 C11 119.03(15) . . ?
C6 C11 H11 119.8 . . ?
C10 C11 C6 120.34(15) . . ?
C10 C11 H11 119.8 . . ?
C6 C7 H7 119.9 . . ?
C8 C7 C6 120.24(16) . . ?
C8 C7 H7 119.9 . . ?
Zn1 C1 H1A 108.7 . . ?
Zn1 C1 H1B 108.7 . . ?
H1A C1 H1B 107.6 . . ?
C2 C1 Zn1 114.32(12) . . ?
C2 C1 H1A 108.7 . . ?
C2 C1 H1B 108.7 . . ?
C11 C10 H10 119.8 . . ?
C9 C10 C11 120.44(16) . . ?
C9 C10 H10 119.8 . . ?
N2 C5 H5A 109.5 . . ?
N2 C5 H5B 109.5 . . ?
N2 C5 H5C 109.5 . . ?
H5A C5 H5B 109.5 . . ?
H5A C5 H5C 109.5 . . ?
H5B C5 H5C 109.5 . . ?
C7 C8 H8 119.7 . . ?
C9 C8 C7 120.69(17) . . ?
C9 C8 H8 119.7 . . ?
C10 C9 H9 120.4 . . ?
C8 C9 C10 119.23(16) . . ?
C8 C9 H9 120.4 . . ?
N2 C4 H4A 109.5 . . ?
N2 C4 H4B 109.5 . . ?
N2 C4 H4C 109.5 . . ?
H4A C4 H4B 109.5 . . ?
H4A C4 H4C 109.5 . . ?
H4B C4 H4C 109.5 . . ?
C1 C2 H2A 109.5 . . ?
C1 C2 H2B 109.5 . . ?
C1 C2 H2C 109.5 . . ?
H2A C2 H2B 109.5 . . ?
H2A C2 H2C 109.5 . . ?
H2B C2 H2C 109.5 . . ?

loop_
_geom_bond_atom_site_label_1
_geom_bond_atom_site_label_2
_geom_bond_distance
_geom_bond_site_symmetry_2
_geom_bond_publ_flag
Zn1 S1 2.4876(4) 3_766 ?
Zn1 S1 2.5223(4) . ?
Zn1 N1 2.0368(14) . ?
Zn1 C1 1.9730(18) . ?
S1 Zn1 2.4876(4) 3_766 ?
S1 C3 1.7678(16) . ?
N1 C3 1.323(2) . ?
N1 C6 1.422(2) . ?
N2 C3 1.341(2) . ?
N2 C5 1.463(2) . ?
N2 C4 1.463(2) . ?
C6 C11 1.391(2) . ?
C6 C7 1.390(2) . ?
C11 H11 0.9300 . ?
C11 C10 1.389(2) . ?
C7 H7 0.9300 . ?
C7 C8 1.387(3) . ?
C1 H1A 0.9700 . ?
C1 H1B 0.9700 . ?
C1 C2 1.526(3) . ?
C10 H10 0.9300 . ?
C10 C9 1.384(3) . ?
C5 H5A 0.9600 . ?
C5 H5B 0.9600 . ?
C5 H5C 0.9600 . ?
C8 H8 0.9300 . ?
C8 C9 1.383(3) . ?
C9 H9 0.9300 . ?
C4 H4A 0.9600 . ?
C4 H4B 0.9600 . ?
C4 H4C 0.9600 . ?
C2 H2A 0.9600 . ?
C2 H2B 0.9600 . ?
C2 H2C 0.9600 . ?

loop_
_geom_torsion_atom_site_label_1
_geom_torsion_atom_site_label_2
_geom_torsion_atom_site_label_3
_geom_torsion_atom_site_label_4
_geom_torsion
_geom_torsion_site_symmetry_1
_geom_torsion_site_symmetry_2
_geom_torsion_site_symmetry_3
_geom_torsion_site_symmetry_4
_geom_torsion_publ_flag
Zn1 S1 C3 N1 -76.09(11) 3_766 . . . ?
Zn1 S1 C3 N1 3.07(10) . . . . ?
Zn1 S1 C3 N2 107.57(12) 3_766 . . . ?
Zn1 S1 C3 N2 -173.28(13) . . . . ?
Zn1 N1 C3 S1 -3.77(12) . . . . ?
Zn1 N1 C3 N2 172.29(13) . . . . ?
Zn1 N1 C6 C11 -65.36(19) . . . . ?
Zn1 N1 C6 C7 110.71(16) . . . . ?
N1 C6 C11 C10 177.94(15) . . . . ?
N1 C6 C7 C8 -178.01(16) . . . . ?
C3 N1 C6 C11 137.41(16) . . . . ?
C3 N1 C6 C7 -46.5(2) . . . . ?
C6 N1 C3 S1 158.43(12) . . . . ?
C6 N1 C3 N2 -25.5(2) . . . . ?
C6 C11 C10 C9 -0.4(3) . . . . ?
C6 C7 C8 C9 0.7(3) . . . . ?
C11 C6 C7 C8 -1.9(2) . . . . ?
C11 C10 C9 C8 -0.9(3) . . . . ?
C7 C6 C11 C10 1.8(2) . . . . ?
C7 C8 C9 C10 0.8(3) . . . . ?
C5 N2 C3 S1 158.24(12) . . . . ?
C5 N2 C3 N1 -17.6(2) . . . . ?
C4 N2 C3 S1 -14.1(2) . . . . ?
C4 N2 C3 N1 170.09(16) . . . . ?
